data_7036961
loop_
_publ_author_name
'Xu, Nan'
'Christian, Jonathan H.'
'Dalal, Naresh S.'
'Abucayon, Erwin G.'
'Lingafelt, Colin'
'Powell, Douglas R.'
'Richter-Addo, George B'

_publ_section_title
;
 Six-coordinate ferric porphyrins containing bidentate
 N-t-butyl-N-nitrosohydroxylaminato ligands: structure, magnetism, IR
 spectroelectrochemisty, and reactivity.
;
_journal_issue 46
_journal_name_full 'Dalton transactions (Cambridge, England : 2003)'
_journal_page_first 20121
_journal_page_last 20130
_journal_paper_doi 10.1039/c5dt03074a
_journal_volume 44
_journal_year 2015
_chemical_formula_moiety 'C40 H53 Fe N6 O2'
_chemical_formula_sum 'C40 H53 Fe N6 O2'
_chemical_formula_weight 705.73
_space_group_crystal_system monoclinic
_space_group_IT_number 14
_space_group_name_Hall '-P 2ybc'
_space_group_name_H-M_alt 'P 1 21/c 1'
_symmetry_space_group_name_Hall '-P 2ybc'
_symmetry_space_group_name_H-M 'P 1 21/c 1'
_atom_sites_solution_hydrogens mixed
_audit_creation_method SHELXL-2014/7
_audit_update_record
;
2015-08-11 deposited with the CCDC.
2015-10-27 downloaded from the CCDC.
;
_cell_angle_alpha 90
_cell_angle_beta 118.552(7)
_cell_angle_gamma 90
_cell_formula_units_Z 4
_cell_length_a 18.019(5)
_cell_length_b 13.583(4)
_cell_length_c 17.340(4)
_cell_measurement_reflns_used 4620
_cell_measurement_temperature 100(2)
_cell_measurement_theta_max 25.89
_cell_measurement_theta_min 2.26
_cell_volume 3727.9(18)
_computing_cell_refinement 'SAINT (Bruker, 2007)'
_computing_data_collection 'SMART (Bruker, 2007)'
_computing_data_reduction 'SAINT (Bruker, 2007)'
_computing_molecular_graphics 'XP (Bruker, 2002)'
_computing_publication_material 'SHELXL-2014/7 (Sheldrick, 2015)'
_computing_structure_refinement 'SHELXL-2014/7 (Sheldrick, 2015)'
_computing_structure_solution 'SHELXS-97 (Sheldrick, 2008)'
_diffrn_ambient_temperature 100(2)
_diffrn_measured_fraction_theta_full 0.997
_diffrn_measured_fraction_theta_max 0.993
_diffrn_measurement_device_type 'CCD Bruker APEX'
_diffrn_measurement_method '\w scans'
_diffrn_radiation_type MoK\a
_diffrn_radiation_wavelength 0.71073
_diffrn_reflns_av_R_equivalents 0.0680
_diffrn_reflns_av_unetI/netI 0.0771
_diffrn_reflns_laue_measured_fraction_full 0.997
_diffrn_reflns_laue_measured_fraction_max 0.993
_diffrn_reflns_limit_h_max 14
_diffrn_reflns_limit_h_min -22
_diffrn_reflns_limit_k_max 12
_diffrn_reflns_limit_k_min -16
_diffrn_reflns_limit_l_max 21
_diffrn_reflns_limit_l_min -21
_diffrn_reflns_number 20526
_diffrn_reflns_point_group_measured_fraction_full 0.997
_diffrn_reflns_point_group_measured_fraction_max 0.993
_diffrn_reflns_theta_full 25.242
_diffrn_reflns_theta_max 26.153
_diffrn_reflns_theta_min 1.976
_exptl_absorpt_coefficient_mu 0.447
_exptl_absorpt_correction_T_max 0.991
_exptl_absorpt_correction_T_min 0.893
_exptl_absorpt_correction_type multi-scan
_exptl_absorpt_process_details 'SADABS (Bruker, 2002)'
_exptl_crystal_colour black
_exptl_crystal_density_diffrn 1.257
_exptl_crystal_description plate
_exptl_crystal_F_000 1508
_exptl_crystal_size_max 0.260
_exptl_crystal_size_mid 0.230
_exptl_crystal_size_min 0.020
_refine_diff_density_max 1.231
_refine_diff_density_min -0.877
_refine_diff_density_rms 0.085
_refine_ls_extinction_method none
_refine_ls_goodness_of_fit_ref 1.014
_refine_ls_hydrogen_treatment constr
_refine_ls_matrix_type full
_refine_ls_number_parameters 515
_refine_ls_number_reflns 7394
_refine_ls_number_restraints 381
_refine_ls_restrained_S_all 1.004
_refine_ls_R_factor_all 0.1297
_refine_ls_R_factor_gt 0.0808
_refine_ls_shift/su_max 0.014
_refine_ls_shift/su_mean 0.000
_refine_ls_structure_factor_coef Fsqd
_refine_ls_weighting_details 'w=1/[\s^2^(Fo^2^)+(0.1200P)^2^+6.4000P] where P=(Fo^2^+2Fc^2^)/3'
_refine_ls_weighting_scheme calc
_refine_ls_wR_factor_gt 0.2058
_refine_ls_wR_factor_ref 0.2382
_reflns_Friedel_coverage 0.000
_reflns_number_gt 4649
_reflns_number_total 7394
_reflns_threshold_expression 'I > 2\s(I)'
_cod_data_source_file c5dt03074a2.cif
_cod_data_source_block 08086m
_cod_depositor_comments 'Adding full bibliography for 7036961--7036963.cif.'
_cod_original_cell_volume 3727.9(17)
_cod_database_code 7036961
_shelx_space_group_comment
; 
The symmetry employed for this shelxl refinement is uniquely defined 
by the following loop, which should always be used as a source of 
symmetry information in preference to the above space-group names. 
They are only intended as comments. 
;
_shelx_estimated_absorpt_t_min 0.893
_shelx_estimated_absorpt_t_max 0.991

loop_
_space_group_symop_operation_xyz
'x, y, z'
'-x, y+1/2, -z+1/2'
'-x, -y, -z'
'x, -y-1/2, z-1/2'

loop_
_atom_site_label
_atom_site_type_symbol
_atom_site_fract_x
_atom_site_fract_y
_atom_site_fract_z
_atom_site_U_iso_or_equiv
_atom_site_adp_type
_atom_site_occupancy
_atom_site_site_symmetry_order
_atom_site_calc_flag
_atom_site_refinement_flags_posn
_atom_site_refinement_flags_adp
_atom_site_refinement_flags_occupancy
_atom_site_disorder_assembly
_atom_site_disorder_group
Fe1 Fe 0.26656(4) 0.30722(5) 0.58359(4) 0.0319(2) Uani 1 1 d D . . . .
O1 O 0.1868(6) 0.3107(7) 0.6421(6) 0.0731(18) Uani 0.656(6) 1 d D U P A 1
O2 O 0.1409(4) 0.2681(7) 0.4937(4) 0.0747(15) Uani 0.656(6) 1 d D U P A 1
O1' O 0.1886(10) 0.2736(15) 0.6405(12) 0.072(2) Uani 0.344(6) 1 d D U P A 2
O2' O 0.1404(4) 0.3485(11) 0.4976(7) 0.0657(17) Uani 0.344(6) 1 d D U P A 2
N1 N 0.2601(3) 0.3932(3) 0.4797(2) 0.0327(9) Uani 1 1 d . . . . .
N2 N 0.2785(2) 0.1873(3) 0.5153(2) 0.0300(9) Uani 1 1 d . . . . .
N3 N 0.3455(2) 0.2266(3) 0.6963(2) 0.0310(9) Uani 1 1 d . . . . .
N4 N 0.3190(2) 0.4318(3) 0.6594(2) 0.0269(8) Uani 1 1 d . . . . .
N5 N 0.1093(6) 0.3124(9) 0.5983(5) 0.0718(16) Uani 0.656(6) 1 d D U P A 1
N6 N 0.0844(4) 0.2971(8) 0.5185(5) 0.0702(13) Uani 0.656(6) 1 d D U P A 1
N5' N 0.1111(12) 0.2776(17) 0.5961(9) 0.0718(18) Uani 0.344(6) 1 d D U P A 2
N6' N 0.0863(7) 0.3024(16) 0.5180(8) 0.0711(15) Uani 0.344(6) 1 d D U P A 2
C1 C 0.2569(3) 0.4949(4) 0.4743(3) 0.0390(12) Uani 1 1 d . . . . .
C2 C 0.2286(4) 0.5275(4) 0.3844(3) 0.0448(14) Uani 1 1 d . . . . .
C3 C 0.2123(3) 0.4438(4) 0.3352(3) 0.0399(13) Uani 1 1 d . . . . .
C4 C 0.2321(3) 0.3610(4) 0.3945(3) 0.0340(11) Uani 1 1 d . . . . .
C5 C 0.2228(3) 0.2630(4) 0.3698(3) 0.0338(11) Uani 1 1 d . . . . .
H5 H 0.2000 0.2498 0.3088 0.041 Uiso 1 1 calc R U . . .
C6 C 0.2433(3) 0.1821(4) 0.4250(3) 0.0315(11) Uani 1 1 d . . . . .
C7 C 0.2314(3) 0.0806(4) 0.3965(3) 0.0361(12) Uani 1 1 d . . . . .
C8 C 0.2620(3) 0.0253(4) 0.4697(3) 0.0364(12) Uani 1 1 d . . . . .
C9 C 0.2904(3) 0.0912(4) 0.5437(3) 0.0322(11) Uani 1 1 d . . . . .
C10 C 0.3272(3) 0.0633(4) 0.6312(3) 0.0315(10) Uani 1 1 d . . . . .
H10 H 0.3349 -0.0053 0.6432 0.038 Uiso 1 1 calc R U . . .
C11 C 0.3535(3) 0.1251(3) 0.7021(3) 0.0296(10) Uani 1 1 d . . . . .
C12 C 0.3897(3) 0.0936(4) 0.7936(3) 0.0318(11) Uani 1 1 d . . . . .
C13 C 0.4024(3) 0.1761(3) 0.8417(3) 0.0291(10) Uani 1 1 d . . . . .
C14 C 0.3754(3) 0.2585(3) 0.7816(3) 0.0289(10) Uani 1 1 d . . . . .
C15 C 0.3782(3) 0.3564(3) 0.8051(3) 0.0271(10) Uani 1 1 d . . . . .
H15 H 0.3988 0.3694 0.8658 0.033 Uiso 1 1 calc R U . . .
C16 C 0.3547(3) 0.4369(3) 0.7503(3) 0.0278(10) Uani 1 1 d . . . . .
C17 C 0.3628(3) 0.5378(3) 0.7780(3) 0.0286(10) Uani 1 1 d . . . . .
C18 C 0.3335(3) 0.5953(4) 0.7045(3) 0.0296(10) Uani 1 1 d . . . . .
C19 C 0.3063(3) 0.5279(4) 0.6311(3) 0.0313(11) Uani 1 1 d . . . . .
C20 C 0.2769(3) 0.5566(4) 0.5445(3) 0.0353(11) Uani 1 1 d . . . . .
H20 H 0.2700 0.6253 0.5325 0.042 Uiso 1 1 calc R U . . .
C21 C 0.2201(4) 0.6365(5) 0.3547(4) 0.0589(17) Uani 1 1 d . . . . .
H21A H 0.2642 0.6768 0.4019 0.071 Uiso 1 1 calc R U . . .
H21B H 0.2278 0.6417 0.3020 0.071 Uiso 1 1 calc R U . . .
C22 C 0.1362(4) 0.6725(5) 0.3346(4) 0.070(2) Uani 1 1 d . . . . .
H22A H 0.0928 0.6335 0.2868 0.105 Uiso 1 1 d R U . . .
H22B H 0.1308 0.7417 0.3167 0.105 Uiso 1 1 d R U . . .
H22C H 0.1287 0.6668 0.3868 0.105 Uiso 1 1 d R U . . .
C23 C 0.1780(4) 0.4354(4) 0.2371(3) 0.0461(14) Uani 1 1 d . . . . .
H23A H 0.2068 0.3804 0.2246 0.055 Uiso 1 1 calc R U . . .
H23B H 0.1909 0.4967 0.2150 0.055 Uiso 1 1 calc R U . . .
C24 C 0.0831(4) 0.4178(6) 0.1887(4) 0.071(2) Uani 1 1 d . . . . .
H24A H 0.0703 0.3554 0.2081 0.106 Uiso 1 1 d R U . . .
H24B H 0.0634 0.4151 0.1253 0.106 Uiso 1 1 d R U . . .
H24C H 0.0546 0.4718 0.2015 0.106 Uiso 1 1 d R U . . .
C25 C 0.1862(3) 0.0491(4) 0.3016(3) 0.0413(13) Uani 1 1 d . . . . .
H25A H 0.1983 -0.0212 0.2973 0.050 Uiso 1 1 calc R U . . .
H25B H 0.2075 0.0880 0.2679 0.050 Uiso 1 1 calc R U . . .
C26 C 0.0913(3) 0.0637(5) 0.2620(4) 0.0580(17) Uani 1 1 d . . . . .
H26A H 0.0701 0.0219 0.2934 0.087 Uiso 1 1 d R U . . .
H26B H 0.0636 0.0452 0.1998 0.087 Uiso 1 1 d R U . . .
H26C H 0.0789 0.1328 0.2675 0.087 Uiso 1 1 d R U . . .
C27 C 0.2620(4) -0.0859(4) 0.4772(4) 0.0471(14) Uani 1 1 d . . . . .
H27A H 0.3166 -0.1074 0.5266 0.056 Uiso 1 1 calc R U . . .
H27B H 0.2567 -0.1156 0.4227 0.056 Uiso 1 1 calc R U . . .
C28 C 0.1897(4) -0.1232(4) 0.4925(4) 0.0556(16) Uani 1 1 d . . . . .
H28A H 0.1947 -0.0941 0.5465 0.083 Uiso 1 1 d R U . . .
H28B H 0.1929 -0.1951 0.4981 0.083 Uiso 1 1 d R U . . .
H28C H 0.1354 -0.1044 0.4427 0.083 Uiso 1 1 d R U . . .
C29 C 0.4094(3) -0.0110(4) 0.8240(3) 0.0342(11) Uani 1 1 d . . . . .
H29A H 0.3658 -0.0546 0.7798 0.041 Uiso 1 1 calc R U . . .
H29B H 0.4071 -0.0184 0.8797 0.041 Uiso 1 1 calc R U . . .
C30 C 0.4962(3) -0.0432(4) 0.8384(3) 0.0386(12) Uani 1 1 d . . . . .
H30A H 0.4988 -0.0354 0.7836 0.058 Uiso 1 1 d R U . . .
H30B H 0.5056 -0.1124 0.8566 0.058 Uiso 1 1 d R U . . .
H30C H 0.5398 -0.0024 0.8843 0.058 Uiso 1 1 d R U . . .
C31 C 0.4374(3) 0.1824(4) 0.9399(3) 0.0318(11) Uani 1 1 d . . . . .
H31A H 0.4244 0.1204 0.9610 0.038 Uiso 1 1 calc R U . . .
H31B H 0.4087 0.2367 0.9533 0.038 Uiso 1 1 calc R U . . .
C32 C 0.5326(3) 0.1999(4) 0.9900(3) 0.0337(11) Uani 1 1 d . . . . .
H32A H 0.5618 0.1454 0.9788 0.051 Uiso 1 1 d R U . . .
H32B H 0.5512 0.2038 1.0530 0.051 Uiso 1 1 d R U . . .
H32C H 0.5459 0.2618 0.9702 0.051 Uiso 1 1 d R U . . .
C33 C 0.4035(3) 0.5712(4) 0.8723(3) 0.0311(11) Uani 1 1 d . . . . .
H33A H 0.3875 0.5254 0.9063 0.037 Uiso 1 1 calc R U . . .
H33B H 0.3819 0.6374 0.8751 0.037 Uiso 1 1 calc R U . . .
C34 C 0.4990(3) 0.5753(4) 0.9139(3) 0.0378(12) Uani 1 1 d . . . . .
H34A H 0.5209 0.5099 0.9118 0.057 Uiso 1 1 d R U . . .
H34B H 0.5226 0.5965 0.9752 0.057 Uiso 1 1 d R U . . .
H34C H 0.5153 0.6223 0.8818 0.057 Uiso 1 1 d R U . . .
C35 C 0.3334(3) 0.7055(3) 0.6988(3) 0.0363(12) Uani 1 1 d . . . . .
H35A H 0.3333 0.7340 0.7513 0.044 Uiso 1 1 calc R U . . .
H35B H 0.2812 0.7273 0.6465 0.044 Uiso 1 1 calc R U . . .
C36 C 0.4099(4) 0.7440(4) 0.6928(4) 0.0491(14) Uani 1 1 d . . . . .
H36A H 0.4616 0.7267 0.7464 0.074 Uiso 1 1 d R U . . .
H36B H 0.4058 0.8158 0.6862 0.074 Uiso 1 1 d R U . . .
H36C H 0.4112 0.7146 0.6419 0.074 Uiso 1 1 d R U . . .
C37 C -0.0079(6) 0.2853(5) 0.4482(5) 0.0774(16) Uani 0.656(6) 1 d D U P A 1
C38 C -0.0607(5) 0.3156(8) 0.4912(7) 0.083(2) Uani 0.656(6) 1 d D U P A 1
H38A H -0.0363 0.3758 0.5250 0.124 Uiso 0.656(6) 1 d R U P A 1
H38B H -0.0601 0.2635 0.5306 0.124 Uiso 0.656(6) 1 d R U P A 1
H38C H -0.1190 0.3282 0.4461 0.124 Uiso 0.656(6) 1 d R U P A 1
C39 C -0.0201(6) 0.1779(7) 0.4208(6) 0.069(2) Uani 0.656(6) 1 d D U P A 1
H39A H 0.0300 0.1535 0.4184 0.104 Uiso 0.656(6) 1 d R U P A 1
H39B H -0.0699 0.1707 0.3629 0.104 Uiso 0.656(6) 1 d R U P A 1
H39C H -0.0283 0.1398 0.4641 0.104 Uiso 0.656(6) 1 d R U P A 1
C40 C -0.0202(7) 0.3536(7) 0.3738(6) 0.091(3) Uani 0.656(6) 1 d D U P A 1
H40A H -0.0022 0.3193 0.3358 0.136 Uiso 0.656(6) 1 d R U P A 1
H40B H 0.0145 0.4126 0.3983 0.136 Uiso 0.656(6) 1 d R U P A 1
H40C H -0.0796 0.3727 0.3394 0.136 Uiso 0.656(6) 1 d R U P A 1
C37' C -0.0043(8) 0.3118(10) 0.4431(7) 0.0791(17) Uani 0.344(6) 1 d D U P A 2
C38' C -0.0527(10) 0.2238(13) 0.4498(13) 0.091(3) Uani 0.344(6) 1 d D U P A 2
H38D H -0.1134 0.2361 0.4139 0.136 Uiso 0.344(6) 1 d R U P A 2
H38E H -0.0386 0.2199 0.5118 0.136 Uiso 0.344(6) 1 d R U P A 2
H38F H -0.0380 0.1615 0.4319 0.136 Uiso 0.344(6) 1 d R U P A 2
C39' C -0.0377(12) 0.4088(12) 0.4574(12) 0.091(3) Uani 0.344(6) 1 d D U P A 2
H39D H -0.0425 0.4093 0.5114 0.136 Uiso 0.344(6) 1 d R U P A 2
H39E H -0.0929 0.4238 0.4072 0.136 Uiso 0.344(6) 1 d R U P A 2
H39F H 0.0035 0.4584 0.4616 0.136 Uiso 0.344(6) 1 d R U P A 2
C40' C 0.0016(12) 0.3112(15) 0.3585(8) 0.084(3) Uani 0.344(6) 1 d D U P A 2
H40D H 0.0453 0.3558 0.3605 0.126 Uiso 0.344(6) 1 d R U P A 2
H40E H -0.0531 0.3288 0.3089 0.126 Uiso 0.344(6) 1 d R U P A 2
H40F H 0.0158 0.2433 0.3515 0.126 Uiso 0.344(6) 1 d R U P A 2

loop_
_atom_site_aniso_label
_atom_site_aniso_U_11
_atom_site_aniso_U_22
_atom_site_aniso_U_33
_atom_site_aniso_U_23
_atom_site_aniso_U_13
_atom_site_aniso_U_12
Fe1 0.0380(4) 0.0406(4) 0.0172(3) -0.0035(3) 0.0134(3) 0.0002(3)
O1 0.053(2) 0.122(4) 0.046(2) -0.006(3) 0.0252(19) -0.019(3)
O2 0.048(2) 0.129(4) 0.051(2) -0.011(3) 0.0267(19) -0.008(3)
O1' 0.052(3) 0.120(5) 0.047(3) 0.000(3) 0.026(2) -0.018(3)
O2' 0.043(3) 0.118(4) 0.047(3) 0.000(3) 0.030(2) -0.011(3)
N1 0.037(2) 0.042(2) 0.0172(18) -0.0008(16) 0.0122(17) 0.0084(18)
N2 0.029(2) 0.042(2) 0.0195(18) -0.0065(16) 0.0120(16) -0.0084(17)
N3 0.033(2) 0.038(2) 0.0212(19) -0.0029(16) 0.0125(17) 0.0032(18)
N4 0.029(2) 0.037(2) 0.0147(17) -0.0010(15) 0.0104(16) -0.0034(17)
N5 0.052(2) 0.121(4) 0.049(2) -0.007(2) 0.0296(18) -0.013(3)
N6 0.0469(19) 0.120(3) 0.0500(18) -0.002(2) 0.0284(16) -0.011(2)
N5' 0.051(2) 0.121(4) 0.049(2) -0.002(3) 0.028(2) -0.014(3)
N6' 0.048(2) 0.121(3) 0.0505(19) -0.001(2) 0.0283(18) -0.011(2)
C1 0.044(3) 0.049(3) 0.019(2) 0.004(2) 0.011(2) 0.009(2)
C2 0.058(4) 0.051(3) 0.023(2) 0.004(2) 0.018(2) 0.015(3)
C3 0.039(3) 0.058(3) 0.019(2) 0.001(2) 0.011(2) 0.012(2)
C4 0.034(3) 0.052(3) 0.016(2) -0.002(2) 0.012(2) 0.005(2)
C5 0.030(3) 0.057(3) 0.017(2) -0.012(2) 0.013(2) -0.004(2)
C6 0.029(3) 0.043(3) 0.028(2) -0.011(2) 0.018(2) -0.008(2)
C7 0.028(3) 0.052(3) 0.031(3) -0.014(2) 0.015(2) -0.008(2)
C8 0.034(3) 0.043(3) 0.034(3) -0.010(2) 0.018(2) -0.009(2)
C9 0.030(3) 0.038(3) 0.030(2) -0.008(2) 0.016(2) -0.006(2)
C10 0.030(3) 0.036(3) 0.031(2) -0.001(2) 0.017(2) -0.001(2)
C11 0.026(3) 0.036(3) 0.026(2) -0.0026(19) 0.012(2) 0.001(2)
C12 0.028(3) 0.043(3) 0.025(2) 0.003(2) 0.013(2) -0.003(2)
C13 0.024(2) 0.041(3) 0.021(2) 0.0021(19) 0.0107(19) 0.000(2)
C14 0.027(3) 0.039(3) 0.019(2) -0.0019(19) 0.0092(19) -0.001(2)
C15 0.028(3) 0.037(3) 0.017(2) -0.0023(18) 0.0104(18) 0.002(2)
C16 0.026(2) 0.040(3) 0.018(2) -0.0029(19) 0.0105(18) -0.001(2)
C17 0.025(2) 0.037(3) 0.022(2) -0.0028(19) 0.0105(19) 0.000(2)
C18 0.031(3) 0.038(3) 0.022(2) 0.0002(19) 0.014(2) 0.004(2)
C19 0.030(3) 0.041(3) 0.023(2) 0.001(2) 0.013(2) 0.005(2)
C20 0.044(3) 0.037(3) 0.023(2) 0.002(2) 0.015(2) 0.008(2)
C21 0.067(4) 0.074(4) 0.028(3) -0.002(3) 0.016(3) 0.025(3)
C22 0.068(5) 0.083(5) 0.046(4) -0.005(3) 0.016(3) -0.002(4)
C23 0.053(3) 0.066(4) 0.018(2) 0.000(2) 0.015(2) 0.013(3)
C24 0.049(4) 0.128(6) 0.027(3) -0.010(3) 0.011(3) 0.028(4)
C25 0.038(3) 0.055(3) 0.027(2) -0.017(2) 0.013(2) -0.009(2)
C26 0.038(3) 0.091(5) 0.039(3) -0.024(3) 0.014(3) -0.016(3)
C27 0.049(3) 0.045(3) 0.042(3) -0.012(2) 0.017(3) -0.009(3)
C28 0.066(4) 0.046(3) 0.052(4) -0.007(3) 0.026(3) -0.015(3)
C29 0.033(3) 0.035(3) 0.034(3) -0.002(2) 0.015(2) -0.002(2)
C30 0.035(3) 0.038(3) 0.041(3) 0.001(2) 0.017(2) 0.004(2)
C31 0.030(3) 0.044(3) 0.022(2) 0.002(2) 0.013(2) -0.002(2)
C32 0.036(3) 0.041(3) 0.024(2) -0.001(2) 0.014(2) 0.002(2)
C33 0.037(3) 0.038(3) 0.018(2) -0.0022(19) 0.013(2) -0.002(2)
C34 0.036(3) 0.051(3) 0.020(2) -0.003(2) 0.008(2) -0.003(2)
C35 0.044(3) 0.036(3) 0.029(2) -0.002(2) 0.017(2) 0.008(2)
C36 0.067(4) 0.040(3) 0.050(3) -0.003(3) 0.035(3) -0.006(3)
C37 0.051(2) 0.122(4) 0.058(2) 0.002(2) 0.024(2) -0.013(3)
C38 0.049(4) 0.126(5) 0.071(4) -0.006(4) 0.026(3) -0.008(4)
C39 0.055(4) 0.117(5) 0.039(3) -0.009(3) 0.025(3) -0.021(4)
C40 0.064(4) 0.130(5) 0.063(4) 0.008(4) 0.017(3) -0.006(4)
C37' 0.052(2) 0.123(4) 0.058(2) 0.001(3) 0.023(2) -0.011(3)
C38' 0.059(4) 0.129(5) 0.069(4) 0.001(4) 0.018(4) -0.017(4)
C39' 0.063(4) 0.130(5) 0.066(4) -0.001(4) 0.020(4) -0.003(4)
C40' 0.057(5) 0.126(6) 0.060(4) 0.000(4) 0.020(4) -0.003(5)

loop_
_atom_type_symbol
_atom_type_description
_atom_type_scat_dispersion_real
_atom_type_scat_dispersion_imag
_atom_type_scat_source
C C 0.0033 0.0016 'International Tables Vol C Tables 4.2.6.8 and 6.1.1.4'
H H 0.0000 0.0000 'International Tables Vol C Tables 4.2.6.8 and 6.1.1.4'
N N 0.0061 0.0033 'International Tables Vol C Tables 4.2.6.8 and 6.1.1.4'
O O 0.0106 0.0060 'International Tables Vol C Tables 4.2.6.8 and 6.1.1.4'
Fe Fe 0.3463 0.8444 'International Tables Vol C Tables 4.2.6.8 and 6.1.1.4'

loop_
_geom_angle_atom_site_label_1
_geom_angle_atom_site_label_2
_geom_angle_atom_site_label_3
_geom_angle
N4 Fe1 N2 149.17(15)
N4 Fe1 N3 86.25(15)
N2 Fe1 N3 85.01(15)
N4 Fe1 N1 84.93(14)
N2 Fe1 N1 85.75(15)
N3 Fe1 N1 145.55(16)
N4 Fe1 O2 132.5(3)
N2 Fe1 O2 75.5(2)
N3 Fe1 O2 124.6(3)
N1 Fe1 O2 84.7(2)
N4 Fe1 O2' 104.0(4)
N2 Fe1 O2' 100.1(4)
N3 Fe1 O2' 145.0(3)
N1 Fe1 O2' 69.4(3)
N4 Fe1 O1' 94.8(6)
N2 Fe1 O1' 111.6(6)
N3 Fe1 O1' 76.0(6)
N1 Fe1 O1' 137.9(6)
O2' Fe1 O1' 69.9(6)
N4 Fe1 O1 83.5(3)
N2 Fe1 O1 124.5(3)
N3 Fe1 O1 83.0(3)
N1 Fe1 O1 128.7(3)
O2 Fe1 O1 68.0(3)
N5 O1 Fe1 122.3(8)
N6 O2 Fe1 113.6(5)
N5' O1' Fe1 120.3(14)
N6' O2' Fe1 111.2(8)
C1 N1 C4 105.1(4)
C1 N1 Fe1 126.6(3)
C4 N1 Fe1 125.5(3)
C9 N2 C6 105.4(4)
C9 N2 Fe1 125.4(3)
C6 N2 Fe1 124.6(3)
C14 N3 C11 105.1(4)
C14 N3 Fe1 125.4(3)
C11 N3 Fe1 126.1(3)
C19 N4 C16 105.4(4)
C19 N4 Fe1 126.9(3)
C16 N4 Fe1 125.7(3)
O1 N5 N6 112.3(10)
N5 N6 O2 118.6(8)
N5 N6 C37 125.3(7)
O2 N6 C37 114.6(6)
O1' N5' N6' 113.6(19)
N5' N6' O2' 118.8(13)
N5' N6' C37' 128.8(12)
O2' N6' C37' 110.5(8)
C20 C1 N1 124.3(4)
C20 C1 C2 124.7(5)
N1 C1 C2 111.0(4)
C3 C2 C1 106.0(5)
C3 C2 C21 128.9(5)
C1 C2 C21 125.0(5)
C2 C3 C4 107.2(4)
C2 C3 C23 128.0(5)
C4 C3 C23 124.7(5)
C5 C4 N1 124.3(4)
C5 C4 C3 125.1(4)
N1 C4 C3 110.6(4)
C4 C5 C6 126.5(4)
C4 C5 H5 116.7
C6 C5 H5 116.7
N2 C6 C5 124.7(4)
N2 C6 C7 110.4(4)
C5 C6 C7 124.9(4)
C8 C7 C6 106.5(4)
C8 C7 C25 129.4(5)
C6 C7 C25 123.9(5)
C7 C8 C9 107.7(5)
C7 C8 C27 128.4(5)
C9 C8 C27 123.8(5)
N2 C9 C10 124.2(4)
N2 C9 C8 110.0(4)
C10 C9 C8 125.7(5)
C11 C10 C9 126.3(5)
C11 C10 H10 116.8
C9 C10 H10 116.8
C10 C11 N3 124.3(4)
C10 C11 C12 125.2(4)
N3 C11 C12 110.4(4)
C13 C12 C11 106.5(4)
C13 C12 C29 128.8(4)
C11 C12 C29 124.7(4)
C12 C13 C14 107.3(4)
C12 C13 C31 127.0(4)
C14 C13 C31 125.7(4)
N3 C14 C15 123.9(4)
N3 C14 C13 110.7(4)
C15 C14 C13 125.4(4)
C16 C15 C14 127.2(4)
C16 C15 H15 116.4
C14 C15 H15 116.4
C15 C16 N4 124.5(4)
C15 C16 C17 125.4(4)
N4 C16 C17 110.1(4)
C18 C17 C16 107.5(4)
C18 C17 C33 127.6(4)
C16 C17 C33 124.7(4)
C17 C18 C19 106.0(4)
C17 C18 C35 128.2(4)
C19 C18 C35 125.6(4)
N4 C19 C20 124.5(4)
N4 C19 C18 110.9(4)
C20 C19 C18 124.5(4)
C1 C20 C19 126.0(5)
C1 C20 H20 117.0
C19 C20 H20 117.0
C22 C21 C2 108.9(6)
C22 C21 H21A 109.9
C2 C21 H21A 109.9
C22 C21 H21B 109.9
C2 C21 H21B 109.9
H21A C21 H21B 108.3
C21 C22 H22A 109.6
C21 C22 H22B 109.2
H22A C22 H22B 109.5
C21 C22 H22C 109.6
H22A C22 H22C 109.5
H22B C22 H22C 109.5
C3 C23 C24 112.4(4)
C3 C23 H23A 109.1
C24 C23 H23A 109.1
C3 C23 H23B 109.1
C24 C23 H23B 109.1
H23A C23 H23B 107.9
C23 C24 H24A 109.5
C23 C24 H24B 109.6
H24A C24 H24B 109.5
C23 C24 H24C 109.3
H24A C24 H24C 109.5
H24B C24 H24C 109.5
C7 C25 C26 111.0(4)
C7 C25 H25A 109.4
C26 C25 H25A 109.4
C7 C25 H25B 109.4
C26 C25 H25B 109.4
H25A C25 H25B 108.0
C25 C26 H26A 109.0
C25 C26 H26B 109.5
H26A C26 H26B 109.5
C25 C26 H26C 109.9
H26A C26 H26C 109.5
H26B C26 H26C 109.5
C8 C27 C28 112.3(5)
C8 C27 H27A 109.1
C28 C27 H27A 109.1
C8 C27 H27B 109.1
C28 C27 H27B 109.1
H27A C27 H27B 107.9
C27 C28 H28A 109.5
C27 C28 H28B 109.4
H28A C28 H28B 109.5
C27 C28 H28C 109.5
H28A C28 H28C 109.5
H28B C28 H28C 109.5
C12 C29 C30 112.4(4)
C12 C29 H29A 109.1
C30 C29 H29A 109.1
C12 C29 H29B 109.1
C30 C29 H29B 109.1
H29A C29 H29B 107.9
C29 C30 H30A 109.4
C29 C30 H30B 109.5
H30A C30 H30B 109.5
C29 C30 H30C 109.5
H30A C30 H30C 109.5
H30B C30 H30C 109.5
C13 C31 C32 113.6(4)
C13 C31 H31A 108.8
C32 C31 H31A 108.8
C13 C31 H31B 108.8
C32 C31 H31B 108.8
H31A C31 H31B 107.7
C31 C32 H32A 109.5
C31 C32 H32B 109.6
H32A C32 H32B 109.5
C31 C32 H32C 109.3
H32A C32 H32C 109.5
H32B C32 H32C 109.5
C17 C33 C34 112.4(4)
C17 C33 H33A 109.1
C34 C33 H33A 109.1
C17 C33 H33B 109.1
C34 C33 H33B 109.1
H33A C33 H33B 107.9
C33 C34 H34A 109.5
C33 C34 H34B 109.4
H34A C34 H34B 109.5
C33 C34 H34C 109.5
H34A C34 H34C 109.5
H34B C34 H34C 109.5
C18 C35 C36 112.0(4)
C18 C35 H35A 109.2
C36 C35 H35A 109.2
C18 C35 H35B 109.2
C36 C35 H35B 109.2
H35A C35 H35B 107.9
C35 C36 H36A 109.5
C35 C36 H36B 109.3
H36A C36 H36B 109.5
C35 C36 H36C 109.6
H36A C36 H36C 109.5
H36B C36 H36C 109.5
C40 C37 C39 112.4(4)
C40 C37 C38 112.4(4)
C39 C37 C38 112.5(4)
C40 C37 N6 106.0(5)
C39 C37 N6 106.9(5)
C38 C37 N6 106.1(5)
C37 C38 H38A 108.3
C37 C38 H38B 110.2
H38A C38 H38B 109.5
C37 C38 H38C 109.9
H38A C38 H38C 109.5
H38B C38 H38C 109.5
C37 C39 H39A 109.8
C37 C39 H39B 109.9
H39A C39 H39B 109.5
C37 C39 H39C 108.6
H39A C39 H39C 109.5
H39B C39 H39C 109.5
C37 C40 H40A 108.7
C37 C40 H40B 109.1
H40A C40 H40B 109.5
C37 C40 H40C 110.6
H40A C40 H40C 109.5
H40B C40 H40C 109.5
C38' C37' C39' 112.5(4)
C38' C37' C40' 112.3(4)
C39' C37' C40' 112.3(4)
C38' C37' N6' 106.7(5)
C39' C37' N6' 106.2(5)
C40' C37' N6' 106.4(5)
C37' C38' H38D 108.9
C37' C38' H38E 105.6
H38D C38' H38E 109.5
C37' C38' H38F 113.8
H38D C38' H38F 109.5
H38E C38' H38F 109.5
C37' C39' H39D 112.7
C37' C39' H39E 110.4
H39D C39' H39E 109.5
C37' C39' H39F 105.2
H39D C39' H39F 109.5
H39E C39' H39F 109.5
C37' C40' H40D 112.8
C37' C40' H40E 110.0
H40D C40' H40E 109.5
C37' C40' H40F 105.5
H40D C40' H40F 109.5
H40E C40' H40F 109.5

loop_
_geom_bond_atom_site_label_1
_geom_bond_atom_site_label_2
_geom_bond_distance
Fe1 N4 2.073(4)
Fe1 N2 2.084(4)
Fe1 N3 2.094(4)
Fe1 N1 2.104(4)
Fe1 O2 2.113(6)
Fe1 O2' 2.114(6)
Fe1 O1' 2.116(5)
Fe1 O1 2.118(5)
O1 N5 1.231(7)
O2 N6 1.340(9)
O1' N5' 1.232(8)
O2' N6' 1.342(9)
N1 C1 1.383(7)
N1 C4 1.385(5)
N2 C9 1.375(6)
N2 C6 1.382(6)
N3 C14 1.381(5)
N3 C11 1.384(6)
N4 C19 1.375(6)
N4 C16 1.391(5)
N5 N6 1.250(8)
N6 C37 1.529(9)
N5' N6' 1.252(9)
N6' C37' 1.529(9)
C1 C20 1.377(7)
C1 C2 1.457(6)
C2 C3 1.366(7)
C2 C21 1.552(8)
C3 C4 1.448(7)
C3 C23 1.511(6)
C4 C5 1.384(7)
C5 C6 1.386(7)
C5 H5 0.9500
C6 C7 1.446(7)
C7 C8 1.345(7)
C7 C25 1.508(6)
C8 C9 1.444(6)
C8 C27 1.515(7)
C9 C10 1.387(6)
C10 C11 1.373(6)
C10 H10 0.9500
C11 C12 1.461(6)
C12 C13 1.351(7)
C12 C29 1.497(7)
C13 C14 1.446(6)
C13 C31 1.509(6)
C14 C15 1.384(6)
C15 C16 1.376(6)
C15 H15 0.9500
C16 C17 1.437(6)
C17 C18 1.366(6)
C17 C33 1.507(6)
C18 C19 1.450(6)
C18 C35 1.501(7)
C19 C20 1.389(6)
C20 H20 0.9500
C21 C22 1.465(9)
C21 H21A 0.9900
C21 H21B 0.9900
C22 H22A 0.9798
C22 H22B 0.9799
C22 H22C 0.9799
C23 C24 1.521(8)
C23 H23A 0.9900
C23 H23B 0.9900
C24 H24A 0.9798
C24 H24B 0.9798
C24 H24C 0.9798
C25 C26 1.521(7)
C25 H25A 0.9900
C25 H25B 0.9900
C26 H26A 0.9798
C26 H26B 0.9799
C26 H26C 0.9799
C27 C28 1.534(8)
C27 H27A 0.9900
C27 H27B 0.9900
C28 H28A 0.9797
C28 H28B 0.9799
C28 H28C 0.9796
C29 C30 1.525(7)
C29 H29A 0.9900
C29 H29B 0.9900
C30 H30A 0.9798
C30 H30B 0.9799
C30 H30C 0.9796
C31 C32 1.526(7)
C31 H31A 0.9900
C31 H31B 0.9900
C32 H32A 0.9798
C32 H32B 0.9799
C32 H32C 0.9798
C33 C34 1.516(7)
C33 H33A 0.9900
C33 H33B 0.9900
C34 H34A 0.9798
C34 H34B 0.9799
C34 H34C 0.9798
C35 C36 1.523(7)
C35 H35A 0.9900
C35 H35B 0.9900
C36 H36A 0.9799
C36 H36B 0.9797
C36 H36C 0.9799
C37 C40 1.517(6)
C37 C39 1.518(6)
C37 C38 1.518(6)
C38 H38A 0.9800
C38 H38B 0.9800
C38 H38C 0.9800
C39 H39A 0.9800
C39 H39B 0.9800
C39 H39C 0.9800
C40 H40A 0.9800
C40 H40B 0.9800
C40 H40C 0.9800
C37' C38' 1.518(6)
C37' C39' 1.519(6)
C37' C40' 1.519(6)
C38' H38D 0.9800
C38' H38E 0.9800
C38' H38F 0.9800
C39' H39D 0.9800
C39' H39E 0.9800
C39' H39F 0.9800
C40' H40D 0.9800
C40' H40E 0.9800
C40' H40F 0.9800

loop_
_geom_torsion_atom_site_label_1
_geom_torsion_atom_site_label_2
_geom_torsion_atom_site_label_3
_geom_torsion_atom_site_label_4
_geom_torsion
Fe1 O1 N5 N6 10.0(14)
O1 N5 N6 O2 9.2(16)
O1 N5 N6 C37 174.2(8)
Fe1 O2 N6 N5 -23.2(14)
Fe1 O2 N6 C37 170.2(5)
Fe1 O1' N5' N6' 0(3)
O1' N5' N6' O2' -19(3)
O1' N5' N6' C37' 177.7(16)
Fe1 O2' N6' N5' 29(3)
Fe1 O2' N6' C37' -165.6(8)
C4 N1 C1 C20 177.8(5)
Fe1 N1 C1 C20 15.9(7)
C4 N1 C1 C2 -1.6(6)
Fe1 N1 C1 C2 -163.5(4)
C20 C1 C2 C3 -177.6(5)
N1 C1 C2 C3 1.8(6)
C20 C1 C2 C21 2.6(9)
N1 C1 C2 C21 -178.0(5)
C1 C2 C3 C4 -1.2(6)
C21 C2 C3 C4 178.6(6)
C1 C2 C3 C23 177.4(5)
C21 C2 C3 C23 -2.8(10)
C1 N1 C4 C5 -177.8(5)
Fe1 N1 C4 C5 -15.6(7)
C1 N1 C4 C3 0.9(6)
Fe1 N1 C4 C3 163.0(3)
C2 C3 C4 C5 178.8(5)
C23 C3 C4 C5 0.2(8)
C2 C3 C4 N1 0.2(6)
C23 C3 C4 N1 -178.4(5)
N1 C4 C5 C6 -3.4(8)
C3 C4 C5 C6 178.1(5)
C9 N2 C6 C5 -178.4(4)
Fe1 N2 C6 C5 24.7(6)
C9 N2 C6 C7 1.3(5)
Fe1 N2 C6 C7 -155.7(3)
C4 C5 C6 N2 -1.4(8)
C4 C5 C6 C7 179.1(5)
N2 C6 C7 C8 -2.0(5)
C5 C6 C7 C8 177.6(5)
N2 C6 C7 C25 173.4(4)
C5 C6 C7 C25 -6.9(8)
C6 C7 C8 C9 1.9(5)
C25 C7 C8 C9 -173.2(5)
C6 C7 C8 C27 177.2(5)
C25 C7 C8 C27 2.1(9)
C6 N2 C9 C10 177.9(5)
Fe1 N2 C9 C10 -25.4(6)
C6 N2 C9 C8 -0.1(5)
Fe1 N2 C9 C8 156.6(3)
C7 C8 C9 N2 -1.2(6)
C27 C8 C9 N2 -176.8(5)
C7 C8 C9 C10 -179.1(5)
C27 C8 C9 C10 5.3(8)
N2 C9 C10 C11 3.2(8)
C8 C9 C10 C11 -179.2(5)
C9 C10 C11 N3 1.3(8)
C9 C10 C11 C12 178.0(5)
C14 N3 C11 C10 176.8(4)
Fe1 N3 C11 C10 16.8(7)
C14 N3 C11 C12 -0.3(5)
Fe1 N3 C11 C12 -160.3(3)
C10 C11 C12 C13 -176.5(5)
N3 C11 C12 C13 0.6(5)
C10 C11 C12 C29 4.8(8)
N3 C11 C12 C29 -178.2(4)
C11 C12 C13 C14 -0.5(5)
C29 C12 C13 C14 178.1(5)
C11 C12 C13 C31 178.9(4)
C29 C12 C13 C31 -2.4(8)
C11 N3 C14 C15 -179.8(4)
Fe1 N3 C14 C15 -19.7(7)
C11 N3 C14 C13 0.0(5)
Fe1 N3 C14 C13 160.1(3)
C12 C13 C14 N3 0.3(5)
C31 C13 C14 N3 -179.1(4)
C12 C13 C14 C15 -179.8(5)
C31 C13 C14 C15 0.7(7)
N3 C14 C15 C16 -1.5(8)
C13 C14 C15 C16 178.7(5)
C14 C15 C16 N4 3.6(8)
C14 C15 C16 C17 -176.5(5)
C19 N4 C16 C15 -179.3(4)
Fe1 N4 C16 C15 15.9(6)
C19 N4 C16 C17 0.8(5)
Fe1 N4 C16 C17 -163.9(3)
C15 C16 C17 C18 179.3(4)
N4 C16 C17 C18 -0.9(5)
C15 C16 C17 C33 3.9(7)
N4 C16 C17 C33 -176.2(4)
C16 C17 C18 C19 0.6(5)
C33 C17 C18 C19 175.7(4)
C16 C17 C18 C35 -175.9(5)
C33 C17 C18 C35 -0.7(8)
C16 N4 C19 C20 175.4(5)
Fe1 N4 C19 C20 -20.1(7)
C16 N4 C19 C18 -0.5(5)
Fe1 N4 C19 C18 164.0(3)
C17 C18 C19 N4 -0.1(5)
C35 C18 C19 N4 176.5(4)
C17 C18 C19 C20 -175.9(5)
C35 C18 C19 C20 0.6(8)
N1 C1 C20 C19 2.7(9)
C2 C1 C20 C19 -178.0(5)
N4 C19 C20 C1 -0.7(8)
C18 C19 C20 C1 174.7(5)
C3 C2 C21 C22 92.9(7)
C1 C2 C21 C22 -87.3(7)
C2 C3 C23 C24 -97.1(7)
C4 C3 C23 C24 81.2(7)
C8 C7 C25 C26 100.9(7)
C6 C7 C25 C26 -73.5(6)
C7 C8 C27 C28 -98.9(6)
C9 C8 C27 C28 75.7(6)
C13 C12 C29 C30 -93.2(6)
C11 C12 C29 C30 85.2(6)
C12 C13 C31 C32 94.1(6)
C14 C13 C31 C32 -86.6(6)
C18 C17 C33 C34 -92.8(6)
C16 C17 C33 C34 81.6(6)
C17 C18 C35 C36 95.4(6)
C19 C18 C35 C36 -80.4(6)
N5 N6 C37 C40 130.5(11)
O2 N6 C37 C40 -64.0(9)
N5 N6 C37 C39 -109.5(11)
O2 N6 C37 C39 56.1(9)
N5 N6 C37 C38 10.8(12)
O2 N6 C37 C38 176.4(9)
N5' N6' C37' C38' -42(2)
O2' N6' C37' C38' 153.9(15)
N5' N6' C37' C39' 78(2)
O2' N6' C37' C39' -85.9(15)
N5' N6' C37' C40' -162(2)
O2' N6' C37' C40' 33.9(15)
